data_9005195
loop_
_publ_author_name
'Carrozzini, B.'

_publ_section_title
;
 Crystal structure refinements of ilvaite: new relationships
 between chemical composition and crystallographic parameters
 Sample: Oridda X-2.3
;
_journal_name_full 'European Journal of Mineralogy'
_journal_page_first 465
_journal_page_last 479
_journal_volume 6
_journal_year 1994
_chemical_formula_sum 'Al0.01 Ca0.9 Fe2.48 H Mg0.02 Mn0.58 O9 Si2'
_chemical_name_mineral Ilvaite
_space_group_IT_number 14
_symmetry_space_group_name_Hall '-P 2yab'
_symmetry_space_group_name_H-M 'P 1 21/a 1'
_cell_angle_alpha 90
_cell_angle_beta 90.03
_cell_angle_gamma 90
_cell_length_a 12.993
_cell_length_b 8.825
_cell_length_c 5.846
_cell_formula_units_Z 4
_cell_volume 670.321
_database_code_amcsd 0006541
_exptl_crystal_density_diffrn 4.046
_cod_original_formula_sum 'Ca.9 Mn.58 Mg.02 Fe2.48 Al.01 Si2 O9 H'
_cod_database_code 9005195

loop_
_space_group_symop_operation_xyz
x,y,z
1/2+x,1/2-y,z
1/2-x,1/2+y,-z
-x,-y,-z

loop_
_atom_site_label
_atom_site_fract_x
_atom_site_fract_y
_atom_site_fract_z
_atom_site_occupancy
_atom_site_U_iso_or_equiv
Ca 0.81235 0.36834 0.75013 0.90000 0.00887
Mn 0.81235 0.36834 0.75013 0.09000 0.00887
Mg 0.81235 0.36834 0.75013 0.01000 0.00887
FeM(1,1) 0.88978 0.04999 0.00708 0.92000 0.00709
MnM(1,1) 0.88978 0.04999 0.00708 0.07000 0.00709
MgM(1,1) 0.88978 0.04999 0.00708 0.01000 0.00709
FeM(1,2) 0.88976 0.05010 0.49295 0.92000 0.00722
MnM(1,2) 0.88976 0.05010 0.49295 0.06000 0.00722
AlM(1,2) 0.88976 0.05010 0.49295 0.01000 0.00722
FeM2 0.94081 0.73950 0.24993 0.64000 0.00760
MnM2 0.94081 0.73950 0.24993 0.36000 0.00760
Si1 0.95813 0.36819 0.24996 1.00000 0.00557
Si2 0.67920 0.22555 0.24996 1.00000 0.00570
O1 0.00945 0.02719 0.74912 1.00000 0.01165
O(2,1) 0.93515 0.27233 0.01585 1.00000 0.00849
O(2,2) 0.93495 0.27229 0.48408 1.00000 0.00861
O3 0.77630 0.10594 0.25002 1.00000 0.00925
O(4,1) 0.67140 0.32857 0.01843 1.00000 0.00849
O(4,2) 0.67154 0.32878 0.48137 1.00000 0.00836
O5 0.58368 0.10080 0.25005 1.00000 0.00785
O6 0.60346 0.02419 0.75038 1.00000 0.01140
O7 0.79809 0.11024 0.74959 1.00000 0.00836
H 0.74640 0.06418 0.74611 1.00000 0.07574

loop_
_cod_related_entry_id
_cod_related_entry_database
_cod_related_entry_code
1 AMCSD 0006541
